data_2214828
loop_
_publ_author_name
'Xiao-Fei Zhu'
'De-Qing Shi'
'Fang Luo'
'Zhi-Fang Wang'

_publ_section_title
1-{1-[(2-Chlorothiazol-5-yl)methyl]-2-[(2-chlorothiazol-5-yl)methylsulfanyl]-4-methyl-6-phenyl-1,6-dihydropyrimidin-5-yl}ethanone
_journal_coeditor_code PR2011
_journal_issue 8
_journal_name_full 'Acta Crystallographica Section E'
_journal_page_first o3516
_journal_page_last o3516
_journal_paper_doi 10.1107/S1600536807033764
_journal_volume 63
_journal_year 2007
_chemical_formula_iupac 'C21 H18 Cl2 N4 O S3'
_chemical_formula_moiety 'C21 H18 Cl2 N4 O S3'
_chemical_formula_sum 'C21 H18 Cl2 N4 O S3'
_chemical_formula_weight 509.47
_chemical_name_systematic
;
1-{1-[(2-Chlorothiazol-5-yl)methyl]-2-[(2-chlorothiazol-5-yl)methylsulfanyl]-
4-methyl-6-phenyl-1,6-dihydropyrimidin-5-yl}ethanone
;
_space_group_IT_number 14
_symmetry_cell_setting monoclinic
_symmetry_space_group_name_Hall '-P 2ybc'
_symmetry_space_group_name_H-M 'P 1 21/c 1'
_atom_sites_solution_hydrogens geom
_atom_sites_solution_primary direct
_atom_sites_solution_secondary difmap
_audit_creation_method SHELXL-97
_cell_angle_alpha 90.00
_cell_angle_beta 113.8200(10)
_cell_angle_gamma 90.00
_cell_formula_units_Z 4
_cell_length_a 10.6123(5)
_cell_length_b 18.7414(6)
_cell_length_c 12.4631(9)
_cell_measurement_reflns_used 5976
_cell_measurement_temperature 300(2)
_cell_measurement_theta_max 27.51
_cell_measurement_theta_min 2.36
_cell_volume 2267.6(2)
_computing_cell_refinement 'SAINT (Bruker, 2000)'
_computing_data_collection 'SMART (Bruker, 2000)'
_computing_data_reduction SAINT
_computing_molecular_graphics 'SHELXTL (Bruker, 1997)'
_computing_publication_material SHELXTL
_computing_structure_refinement 'SHELXL97 (Sheldrick, 1997)'
_computing_structure_solution 'SHELXS97 (Sheldrick, 1997)'
_diffrn_ambient_temperature 300(2)
_diffrn_measured_fraction_theta_full 0.998
_diffrn_measured_fraction_theta_max 0.998
_diffrn_measurement_device_type 'Bruker SMART 1000 CCD area-detector'
_diffrn_measurement_method '\f and \w'
_diffrn_radiation_monochromator graphite
_diffrn_radiation_source 'fine-focus sealed tube'
_diffrn_radiation_type MoK\a
_diffrn_radiation_wavelength 0.71073
_diffrn_reflns_av_R_equivalents 0.0427
_diffrn_reflns_av_sigmaI/netI 0.0345
_diffrn_reflns_limit_h_max 13
_diffrn_reflns_limit_h_min -13
_diffrn_reflns_limit_k_max 23
_diffrn_reflns_limit_k_min -23
_diffrn_reflns_limit_l_max 15
_diffrn_reflns_limit_l_min -10
_diffrn_reflns_number 15492
_diffrn_reflns_theta_full 27.00
_diffrn_reflns_theta_max 27.00
_diffrn_reflns_theta_min 2.09
_exptl_absorpt_coefficient_mu 0.585
_exptl_absorpt_correction_T_max 0.8920
_exptl_absorpt_correction_T_min 0.8441
_exptl_absorpt_correction_type multi-scan
_exptl_absorpt_process_details '(SADABS; Bruker, 2000 or Sheldrick, 2001)'
_exptl_crystal_colour yellow
_exptl_crystal_density_diffrn 1.492
_exptl_crystal_density_method 'not measured'
_exptl_crystal_description block
_exptl_crystal_F_000 1048
_exptl_crystal_size_max 0.30
_exptl_crystal_size_mid 0.20
_exptl_crystal_size_min 0.20
_refine_diff_density_max 0.763
_refine_diff_density_min -0.255
_refine_ls_extinction_method none
_refine_ls_goodness_of_fit_ref 1.072
_refine_ls_hydrogen_treatment constr
_refine_ls_matrix_type full
_refine_ls_number_parameters 282
_refine_ls_number_reflns 4937
_refine_ls_number_restraints 0
_refine_ls_restrained_S_all 1.072
_refine_ls_R_factor_all 0.0578
_refine_ls_R_factor_gt 0.0470
_refine_ls_shift/su_max 0.001
_refine_ls_shift/su_mean 0.000
_refine_ls_structure_factor_coef Fsqd
_refine_ls_weighting_details 'calc w=1/[\s^2^(Fo^2^)+(0.0801P)^2^+0.0525P] where P=(Fo^2^+2Fc^2^)/3'
_refine_ls_weighting_scheme calc
_refine_ls_wR_factor_gt 0.1278
_refine_ls_wR_factor_ref 0.1343
_reflns_number_gt 3980
_reflns_number_total 4937
_reflns_threshold_expression I>2\s(I)
_cod_data_source_file pr2011.cif
_cod_data_source_block I
_cod_original_sg_symbol_H-M 'P 21/c'
_cod_database_code 2214828
_cod_database_fobs_code 2214828

loop_
_symmetry_equiv_pos_as_xyz
'x, y, z'
'-x, y+1/2, -z+1/2'
'-x, -y, -z'
'x, -y-1/2, z-1/2'

loop_
_atom_site_type_symbol
_atom_site_label
_atom_site_fract_x
_atom_site_fract_y
_atom_site_fract_z
_atom_site_U_iso_or_equiv
_atom_site_adp_type
_atom_site_calc_flag
_atom_site_refinement_flags
_atom_site_occupancy
C C1 0.30256(19) 0.89461(10) 0.60611(17) 0.0352(4) Uani d . 1
C C2 0.3048(2) 0.82610(11) 0.5661(2) 0.0465(5) Uani d . 1
H H2 0.3766 0.7956 0.6091 0.056 Uiso calc R 1
C C3 0.2016(3) 0.80212(13) 0.4627(2) 0.0585(6) Uani d . 1
H H3 0.2047 0.7559 0.4368 0.070 Uiso calc R 1
C C4 0.0950(3) 0.84651(14) 0.3985(2) 0.0559(6) Uani d . 1
H H4 0.0253 0.8303 0.3295 0.067 Uiso calc R 1
C C5 0.0913(2) 0.91513(13) 0.4365(2) 0.0513(5) Uani d . 1
H H5 0.0194 0.9454 0.3928 0.062 Uiso calc R 1
C C6 0.1943(2) 0.93915(11) 0.53947(19) 0.0436(5) Uani d . 1
H H6 0.1912 0.9856 0.5645 0.052 Uiso calc R 1
C C7 0.41613(19) 0.92033(10) 0.71977(17) 0.0341(4) Uani d . 1
H H7 0.4727 0.8789 0.7580 0.041 Uiso calc R 1
C C8 0.36497(19) 0.95276(10) 0.80526(16) 0.0330(4) Uani d . 1
C C9 0.34482(19) 1.02505(10) 0.80124(17) 0.0346(4) Uani d . 1
C C10 0.48273(19) 1.04236(10) 0.70042(16) 0.0351(4) Uani d . 1
C C11 0.3459(2) 0.90123(11) 0.88574(18) 0.0396(5) Uani d . 1
C C12 0.3194(3) 0.92329(14) 0.9906(2) 0.0549(6) Uani d . 1
H H12A 0.2251 0.9378 0.9656 0.082 Uiso calc R 1
H H12B 0.3788 0.9624 1.0293 0.082 Uiso calc R 1
H H12C 0.3375 0.8838 1.0438 0.082 Uiso calc R 1
C C13 0.2709(3) 1.06632(12) 0.8610(2) 0.0512(6) Uani d . 1
H H13A 0.2031 1.0363 0.8711 0.077 Uiso calc R 1
H H13B 0.2263 1.1069 0.8140 0.077 Uiso calc R 1
H H13C 0.3358 1.0822 0.9363 0.077 Uiso calc R 1
C C14 0.6133(2) 0.94307(12) 0.66158(19) 0.0425(5) Uani d . 1
H H14A 0.6286 0.9759 0.6078 0.051 Uiso calc R 1
H H14B 0.5808 0.8984 0.6205 0.051 Uiso calc R 1
C C15 0.7465(2) 0.93043(11) 0.76409(19) 0.0429(5) Uani d . 1
C C16 0.8646(2) 0.96685(15) 0.7921(2) 0.0635(7) Uani d . 1
H H16 0.8723 1.0041 0.7458 0.076 Uiso calc R 1
C C17 0.9358(2) 0.89425(14) 0.9401(2) 0.0561(6) Uani d . 1
C C18 0.4988(2) 1.18515(11) 0.6571(2) 0.0504(6) Uani d . 1
H H18A 0.4788 1.1865 0.7265 0.061 Uiso calc R 1
H H18B 0.5626 1.2236 0.6635 0.061 Uiso calc R 1
C C19 0.3691(2) 1.19778(10) 0.5523(2) 0.0444(5) Uani d . 1
C C20 0.3491(3) 1.24214(12) 0.4621(2) 0.0522(6) Uani d . 1
H H20 0.4199 1.2709 0.4608 0.063 Uiso calc R 1
C C21 0.1427(3) 1.19993(12) 0.3961(2) 0.0510(6) Uani d . 1
Cl Cl1 1.04156(7) 0.85525(5) 1.06951(7) 0.0834(3) Uani d . 1
Cl Cl2 -0.02682(7) 1.18481(4) 0.30615(7) 0.0712(2) Uani d . 1
N N1 0.39481(17) 1.06949(8) 0.73819(15) 0.0377(4) Uani d . 1
N N2 0.50686(16) 0.97250(8) 0.69595(14) 0.0356(4) Uani d . 1
N N3 0.9741(2) 0.94605(14) 0.8934(2) 0.0749(7) Uani d . 1
N N4 0.2201(2) 1.24354(10) 0.37161(18) 0.0582(5) Uani d . 1
O O1 0.35742(19) 0.83736(9) 0.86936(16) 0.0620(5) Uani d . 1
S S1 0.76960(6) 0.86607(3) 0.86811(6) 0.05590(19) Uani d . 1
S S2 0.58141(5) 1.10075(3) 0.65412(5) 0.04610(17) Uani d . 1
S S3 0.21580(6) 1.15434(3) 0.52678(6) 0.05366(19) Uani d . 1

loop_
_atom_site_aniso_label
_atom_site_aniso_U_11
_atom_site_aniso_U_22
_atom_site_aniso_U_33
_atom_site_aniso_U_12
_atom_site_aniso_U_13
_atom_site_aniso_U_23
C1 0.0362(10) 0.0342(10) 0.0367(11) -0.0047(7) 0.0164(8) -0.0023(8)
C2 0.0535(13) 0.0363(11) 0.0498(13) 0.0007(9) 0.0211(11) -0.0046(9)
C3 0.0711(16) 0.0476(13) 0.0580(16) -0.0150(12) 0.0272(13) -0.0215(12)
C4 0.0561(14) 0.0641(15) 0.0430(14) -0.0151(12) 0.0153(11) -0.0146(11)
C5 0.0451(12) 0.0593(14) 0.0423(13) -0.0012(10) 0.0100(10) 0.0003(11)
C6 0.0421(11) 0.0376(11) 0.0459(13) 0.0001(8) 0.0122(10) -0.0056(9)
C7 0.0332(9) 0.0299(9) 0.0367(10) 0.0015(7) 0.0115(8) 0.0007(8)
C8 0.0303(9) 0.0353(10) 0.0306(10) -0.0006(7) 0.0094(8) -0.0009(8)
C9 0.0315(9) 0.0368(10) 0.0317(10) -0.0006(7) 0.0090(8) -0.0025(8)
C10 0.0330(9) 0.0386(10) 0.0284(10) -0.0053(7) 0.0069(8) 0.0019(8)
C11 0.0310(10) 0.0444(12) 0.0389(11) 0.0000(8) 0.0093(8) 0.0055(9)
C12 0.0532(13) 0.0699(16) 0.0433(13) 0.0006(11) 0.0213(11) 0.0117(11)
C13 0.0591(14) 0.0440(12) 0.0570(15) 0.0039(10) 0.0302(12) -0.0050(10)
C14 0.0415(11) 0.0483(12) 0.0407(12) -0.0017(9) 0.0198(9) -0.0052(9)
C15 0.0399(11) 0.0490(12) 0.0439(12) 0.0029(9) 0.0211(10) -0.0003(9)
C16 0.0407(12) 0.0721(17) 0.0715(17) -0.0041(11) 0.0160(12) 0.0236(14)
C17 0.0439(12) 0.0660(16) 0.0560(15) 0.0077(11) 0.0177(11) 0.0118(12)
C18 0.0590(14) 0.0349(11) 0.0551(14) -0.0140(9) 0.0206(11) -0.0030(10)
C19 0.0520(12) 0.0313(10) 0.0520(13) -0.0038(8) 0.0231(10) 0.0000(9)
C20 0.0624(15) 0.0351(11) 0.0632(16) -0.0009(10) 0.0296(13) 0.0074(10)
C21 0.0603(14) 0.0382(11) 0.0506(14) 0.0060(10) 0.0184(11) 0.0074(10)
Cl1 0.0588(4) 0.1075(6) 0.0750(5) 0.0151(4) 0.0177(4) 0.0418(4)
Cl2 0.0631(4) 0.0636(4) 0.0670(4) 0.0024(3) 0.0057(3) 0.0088(3)
N1 0.0402(9) 0.0326(8) 0.0374(9) 0.0000(7) 0.0126(7) 0.0006(7)
N2 0.0346(9) 0.0352(8) 0.0381(9) -0.0030(6) 0.0158(7) -0.0025(7)
N3 0.0450(12) 0.0864(17) 0.0816(17) -0.0085(11) 0.0135(12) 0.0285(14)
N4 0.0705(14) 0.0437(11) 0.0603(14) 0.0076(10) 0.0264(11) 0.0142(9)
O1 0.0827(12) 0.0392(9) 0.0756(13) 0.0039(8) 0.0438(10) 0.0130(8)
S1 0.0509(3) 0.0574(4) 0.0604(4) -0.0046(3) 0.0236(3) 0.0117(3)
S2 0.0416(3) 0.0460(3) 0.0490(3) -0.0067(2) 0.0164(2) 0.0080(2)
S3 0.0523(3) 0.0485(3) 0.0548(4) -0.0068(2) 0.0160(3) 0.0128(3)

loop_
_atom_type_symbol
_atom_type_description
_atom_type_scat_dispersion_real
_atom_type_scat_dispersion_imag
_atom_type_scat_source
C C 0.0033 0.0016 'International Tables Vol C Tables 4.2.6.8 and 6.1.1.4'
H H 0.0000 0.0000 'International Tables Vol C Tables 4.2.6.8 and 6.1.1.4'
N N 0.0061 0.0033 'International Tables Vol C Tables 4.2.6.8 and 6.1.1.4'
O O 0.0106 0.0060 'International Tables Vol C Tables 4.2.6.8 and 6.1.1.4'
S S 0.1246 0.1234 'International Tables Vol C Tables 4.2.6.8 and 6.1.1.4'
Cl Cl 0.1484 0.1585 'International Tables Vol C Tables 4.2.6.8 and 6.1.1.4'

loop_
_geom_angle_atom_site_label_1
_geom_angle_atom_site_label_2
_geom_angle_atom_site_label_3
_geom_angle
C2 C1 C6 118.21(19)
C2 C1 C7 120.55(18)
C6 C1 C7 121.24(17)
C1 C2 C3 121.0(2)
C1 C2 H2 119.5
C3 C2 H2 119.5
C4 C3 C2 120.1(2)
C4 C3 H3 120.0
C2 C3 H3 120.0
C3 C4 C5 119.8(2)
C3 C4 H4 120.1
C5 C4 H4 120.1
C4 C5 C6 120.1(2)
C4 C5 H5 119.9
C6 C5 H5 119.9
C5 C6 C1 120.8(2)
C5 C6 H6 119.6
C1 C6 H6 119.6
N2 C7 C8 108.91(15)
N2 C7 C1 110.90(15)
C8 C7 C1 114.23(15)
N2 C7 H7 107.5
C8 C7 H7 107.5
C1 C7 H7 107.5
C9 C8 C11 127.94(18)
C9 C8 C7 117.97(17)
C11 C8 C7 114.07(16)
C8 C9 N1 121.62(17)
C8 C9 C13 126.75(19)
N1 C9 C13 111.63(17)
N1 C10 N2 124.88(17)
N1 C10 S2 118.76(15)
N2 C10 S2 116.34(15)
O1 C11 C8 118.55(19)
O1 C11 C12 118.6(2)
C8 C11 C12 122.74(19)
C11 C12 H12A 109.5
C11 C12 H12B 109.5
H12A C12 H12B 109.5
C11 C12 H12C 109.5
H12A C12 H12C 109.5
H12B C12 H12C 109.5
C9 C13 H13A 109.5
C9 C13 H13B 109.5
H13A C13 H13B 109.5
C9 C13 H13C 109.5
H13A C13 H13C 109.5
H13B C13 H13C 109.5
N2 C14 C15 112.58(17)
N2 C14 H14A 109.1
C15 C14 H14A 109.1
N2 C14 H14B 109.1
C15 C14 H14B 109.1
H14A C14 H14B 107.8
C16 C15 C14 127.1(2)
C16 C15 S1 109.09(18)
C14 C15 S1 123.79(16)
C15 C16 N3 116.5(2)
C15 C16 H16 121.8
N3 C16 H16 121.8
N3 C17 S1 116.4(2)
N3 C17 Cl1 123.0(2)
S1 C17 Cl1 120.53(15)
C19 C18 S2 113.85(16)
C19 C18 H18A 108.8
S2 C18 H18A 108.8
C19 C18 H18B 108.8
S2 C18 H18B 108.8
H18A C18 H18B 107.7
C20 C19 C18 127.7(2)
C20 C19 S3 108.54(18)
C18 C19 S3 123.73(16)
C19 C20 N4 117.7(2)
C19 C20 H20 121.1
N4 C20 H20 121.1
N4 C21 Cl2 123.68(19)
N4 C21 S3 117.07(19)
Cl2 C21 S3 119.25(14)
C10 N1 C9 117.53(16)
C10 N2 C14 124.19(17)
C10 N2 C7 119.04(15)
C14 N2 C7 116.66(16)
C17 N3 C16 109.0(2)
C21 N4 C20 108.3(2)
C17 S1 C15 88.97(11)
C10 S2 C18 100.26(10)
C21 S3 C19 88.34(12)

loop_
_geom_bond_atom_site_label_1
_geom_bond_atom_site_label_2
_geom_bond_distance
C1 C2 1.381(3)
C1 C6 1.391(3)
C1 C7 1.521(3)
C2 C3 1.387(3)
C2 H2 0.9300
C3 C4 1.372(4)
C3 H3 0.9300
C4 C5 1.376(3)
C4 H4 0.9300
C5 C6 1.382(3)
C5 H5 0.9300
C6 H6 0.9300
C7 N2 1.484(2)
C7 C8 1.506(3)
C7 H7 0.9800
C8 C9 1.369(3)
C8 C11 1.464(3)
C9 N1 1.389(2)
C9 C13 1.497(3)
C10 N1 1.306(3)
C10 N2 1.340(3)
C10 S2 1.7649(19)
C11 O1 1.229(3)
C11 C12 1.501(3)
C12 H12A 0.9600
C12 H12B 0.9600
C12 H12C 0.9600
C13 H13A 0.9600
C13 H13B 0.9600
C13 H13C 0.9600
C14 N2 1.468(3)
C14 C15 1.492(3)
C14 H14A 0.9700
C14 H14B 0.9700
C15 C16 1.344(3)
C15 S1 1.714(2)
C16 N3 1.382(3)
C16 H16 0.9300
C17 N3 1.280(3)
C17 S1 1.708(3)
C17 Cl1 1.712(3)
C18 C19 1.485(3)
C18 S2 1.816(2)
C18 H18A 0.9700
C18 H18B 0.9700
C19 C20 1.344(3)
C19 S3 1.730(2)
C20 N4 1.378(3)
C20 H20 0.9300
C21 N4 1.280(3)
C21 Cl2 1.716(3)
C21 S3 1.722(2)

loop_
_geom_hbond_atom_site_label_D
_geom_hbond_atom_site_label_H
_geom_hbond_atom_site_label_A
_geom_hbond_site_symmetry_A
_geom_hbond_distance_DH
_geom_hbond_distance_HA
_geom_hbond_distance_DA
_geom_hbond_angle_DHA
C18 H18A N1 . 0.97 2.39 2.799(3) 104.5
C14 H14A S2 . 0.97 2.51 2.972(2) 109.1
C7 H7 O1 . 0.98 2.32 2.687(3) 100.9
C18 H18B O1 2_656 0.97 2.39 3.314(3) 158.9
C12 H12A N3 1_455 0.96 2.45 3.390(3) 167.1

loop_
_geom_torsion_atom_site_label_1
_geom_torsion_atom_site_label_2
_geom_torsion_atom_site_label_3
_geom_torsion_atom_site_label_4
_geom_torsion
C6 C1 C2 C3 -0.4(3)
C7 C1 C2 C3 179.9(2)
C1 C2 C3 C4 -0.1(4)
C2 C3 C4 C5 0.6(4)
C3 C4 C5 C6 -0.4(4)
C4 C5 C6 C1 -0.1(4)
C2 C1 C6 C5 0.5(3)
C7 C1 C6 C5 -179.7(2)
C2 C1 C7 N2 108.2(2)
C6 C1 C7 N2 -71.5(2)
C2 C1 C7 C8 -128.2(2)
C6 C1 C7 C8 52.1(2)
N2 C7 C8 C9 32.2(2)
C1 C7 C8 C9 -92.4(2)
N2 C7 C8 C11 -146.46(16)
C1 C7 C8 C11 88.9(2)
C11 C8 C9 N1 165.72(18)
C7 C8 C9 N1 -12.7(3)
C11 C8 C9 C13 -13.8(3)
C7 C8 C9 C13 167.71(19)
C9 C8 C11 O1 173.7(2)
C7 C8 C11 O1 -7.8(3)
C9 C8 C11 C12 -9.3(3)
C7 C8 C11 C12 169.16(18)
N2 C14 C15 C16 -109.7(3)
N2 C14 C15 S1 68.8(2)
C14 C15 C16 N3 178.6(2)
S1 C15 C16 N3 -0.1(3)
S2 C18 C19 C20 -105.1(2)
S2 C18 C19 S3 73.8(2)
C18 C19 C20 N4 177.9(2)
S3 C19 C20 N4 -1.2(3)
N2 C10 N1 C9 14.7(3)
S2 C10 N1 C9 -163.91(14)
C8 C9 N1 C10 -12.2(3)
C13 C9 N1 C10 167.42(18)
N1 C10 N2 C14 -175.22(18)
S2 C10 N2 C14 3.4(2)
N1 C10 N2 C7 8.7(3)
S2 C10 N2 C7 -172.67(13)
C15 C14 N2 C10 92.6(2)
C15 C14 N2 C7 -91.3(2)
C8 C7 N2 C10 -30.7(2)
C1 C7 N2 C10 95.8(2)
C8 C7 N2 C14 152.93(16)
C1 C7 N2 C14 -80.5(2)
S1 C17 N3 C16 0.4(3)
Cl1 C17 N3 C16 -178.2(2)
C15 C16 N3 C17 -0.2(4)
Cl2 C21 N4 C20 -179.69(18)
S3 C21 N4 C20 0.0(3)
C19 C20 N4 C21 0.8(3)
N3 C17 S1 C15 -0.4(2)
Cl1 C17 S1 C15 178.23(18)
C16 C15 S1 C17 0.2(2)
C14 C15 S1 C17 -178.51(19)
N1 C10 S2 C18 -8.43(18)
N2 C10 S2 C18 172.88(16)
C19 C18 S2 C10 -80.61(18)
N4 C21 S3 C19 -0.6(2)
Cl2 C21 S3 C19 179.16(15)
C20 C19 S3 C21 0.92(18)
C18 C19 S3 C21 -178.2(2)
